data_7236988
loop_
_publ_author_name
'Yang, Wei'
'Liu, Chunlin'
'Lu, Shuang'
'Du, Jinya'
'Gao, Qingyun'
'Zhang, Ronghua'
'Liu, Yi'
'Yang, Changying'

_publ_section_title
;
 AIE-active smart cyanostyrene luminogens: polymorphism-dependent
 multicolor mechanochromism
;
_journal_issue 2
_journal_name_full 'Journal of Materials Chemistry C'
_journal_page_first 290
_journal_paper_doi 10.1039/C7TC04773H
_journal_volume 6
_journal_year 2018
_chemical_formula_sum 'C45 H55 N2 O4 P'
_chemical_formula_weight 718.88
_chemical_name_systematic NAPM-y
_space_group_IT_number 2
_space_group_name_Hall '-P 1'
_space_group_name_H-M_alt 'P -1'
_symmetry_cell_setting triclinic
_symmetry_space_group_name_H-M 'P -1'
_atom_sites_solution_hydrogens geom
_atom_sites_solution_primary direct
_atom_sites_solution_secondary difmap
_audit_creation_method SHELXL-97
_audit_update_record
;
2017-10-13 deposited with the CCDC.
2017-12-04 downloaded from the CCDC.
;
_cell_angle_alpha 75.638(5)
_cell_angle_beta 89.724(4)
_cell_angle_gamma 76.795(5)
_cell_formula_units_Z 2
_cell_length_a 9.3357(5)
_cell_length_b 14.2823(8)
_cell_length_c 16.5623(8)
_cell_measurement_reflns_used 10695
_cell_measurement_temperature 296(2)
_cell_measurement_theta_max 73.8560
_cell_measurement_theta_min 4.8580
_cell_volume 2079.6(2)
_computing_structure_refinement 'SHELXL-97 (Sheldrick, 1997)'
_computing_structure_solution 'SHELXS-97 (Sheldrick, 1990)'
_diffrn_ambient_temperature 296(2)
_diffrn_measured_fraction_theta_full 0.967
_diffrn_measured_fraction_theta_max 0.967
_diffrn_measurement_device 'four-circle diffractometer'
_diffrn_measurement_device_type 'XtaLAB Pro: Kappa single'
_diffrn_radiation_monochromator graphite
_diffrn_radiation_source 'fine-focus sealed tube'
_diffrn_radiation_type MoK\a
_diffrn_radiation_wavelength 0.71073
_diffrn_reflns_av_R_equivalents 0.0610
_diffrn_reflns_av_sigmaI/netI 0.0566
_diffrn_reflns_limit_h_max 6
_diffrn_reflns_limit_h_min -11
_diffrn_reflns_limit_k_max 17
_diffrn_reflns_limit_k_min -17
_diffrn_reflns_limit_l_max 20
_diffrn_reflns_limit_l_min -20
_diffrn_reflns_number 20825
_diffrn_reflns_theta_full 26.34
_diffrn_reflns_theta_max 26.34
_diffrn_reflns_theta_min 1.71
_exptl_absorpt_coefficient_mu 0.109
_exptl_absorpt_correction_T_max 0.9786
_exptl_absorpt_correction_T_min 0.9786
_exptl_absorpt_correction_type multi-scan
_exptl_crystal_colour yellow
_exptl_crystal_density_diffrn 1.148
_exptl_crystal_density_method 'not measured'
_exptl_crystal_description BLOCK
_exptl_crystal_F_000 772
_exptl_crystal_size_max 0.20
_exptl_crystal_size_mid 0.20
_exptl_crystal_size_min 0.20
_refine_diff_density_max 0.484
_refine_diff_density_min -0.476
_refine_diff_density_rms 0.080
_refine_ls_extinction_method none
_refine_ls_goodness_of_fit_ref 1.077
_refine_ls_hydrogen_treatment mixed
_refine_ls_matrix_type full
_refine_ls_number_parameters 469
_refine_ls_number_reflns 8188
_refine_ls_number_restraints 0
_refine_ls_restrained_S_all 1.077
_refine_ls_R_factor_all 0.0816
_refine_ls_R_factor_gt 0.0720
_refine_ls_shift/su_max 0.003
_refine_ls_shift/su_mean 0.000
_refine_ls_structure_factor_coef Fsqd
_refine_ls_weighting_details 'calc w=1/[\s^2^(Fo^2^)+(0.0970P)^2^+1.6402P] where P=(Fo^2^+2Fc^2^)/3'
_refine_ls_weighting_scheme calc
_refine_ls_wR_factor_gt 0.2103
_refine_ls_wR_factor_ref 0.2156
_reflns_number_gt 7031
_reflns_number_total 8188
_reflns_threshold_expression >2sigma(I)
_cod_data_source_file c7tc04773h2.cif
_cod_data_source_block sad_CCDC2
_cod_depositor_comments
;
The following automatic conversions were performed:

data item '_symmetry_cell_setting' value 'Triclinic' was changed to
'triclinic' in accordance with the
/home/saulius/struct/COD-crude-data/automatic-downloads/DataCite-retrospective/RSC/depositions/lib/dictionaries/cif_core.dic
dictionary named 'cif_core.dic' version 2.4.2 last updated on
2011-04-26.

Automatic conversion script
Id: cif_fix_values 6909 2019-04-08 15:41:33Z antanas 
;
_cod_original_cell_volume 2079.61(19)
_cod_database_code 7236988

loop_
_symmetry_equiv_pos_as_xyz
'x, y, z'
'-x, -y, -z'

loop_
_atom_site_label
_atom_site_type_symbol
_atom_site_fract_x
_atom_site_fract_y
_atom_site_fract_z
_atom_site_U_iso_or_equiv
_atom_site_adp_type
_atom_site_occupancy
_atom_site_symmetry_multiplicity
_atom_site_calc_flag
_atom_site_refinement_flags
N1 N 0.5016(4) 0.2646(3) 0.4139(2) 0.0837(9) Uani 1 1 d .
N2 N 1.0041(7) 0.5834(3) 0.3786(3) 0.1139(15) Uani 1 1 d .
P1 P 1.00116(7) 0.04788(4) 0.30173(4) 0.03477(18) Uani 1 1 d .
O1 O 0.9238(6) 0.6576(3) 0.3858(4) 0.163(2) Uani 1 1 d .
O2 O 1.2574(3) -0.26438(17) 0.12608(14) 0.0656(6) Uani 1 1 d .
O3 O 0.5025(2) 0.37866(14) 0.12829(13) 0.0516(5) Uani 1 1 d .
O4 O 1.1315(7) 0.5778(4) 0.3618(5) 0.195(3) Uani 1 1 d .
C1 C 1.5440(5) -0.2105(5) 0.2578(4) 0.129(2) Uani 1 1 d .
H1A H 1.6332 -0.2548 0.2852 0.193 Uiso 1 1 calc R
H1B H 1.5291 -0.1489 0.2737 0.193 Uiso 1 1 calc R
H1C H 1.5514 -0.1981 0.1984 0.193 Uiso 1 1 calc R
C2 C 0.3731(5) 0.1549(5) 0.2571(3) 0.117(2) Uani 1 1 d .
H2A H 0.3524 0.2149 0.2758 0.176 Uiso 1 1 calc R
H2B H 0.4379 0.1029 0.2977 0.176 Uiso 1 1 calc R
H2C H 0.2827 0.1357 0.2501 0.176 Uiso 1 1 calc R
C3 C 1.4468(6) -0.3609(3) 0.2685(3) 0.1090(17) Uani 1 1 d .
H3A H 1.5393 -0.3994 0.2964 0.163 Uiso 1 1 calc R
H3B H 1.4509 -0.3563 0.2098 0.163 Uiso 1 1 calc R
H3C H 1.3695 -0.3925 0.2904 0.163 Uiso 1 1 calc R
C4 C 1.4054(6) -0.2744(4) 0.3770(3) 0.1036(17) Uani 1 1 d .
H4A H 1.4959 -0.3169 0.4046 0.155 Uiso 1 1 calc R
H4B H 1.3255 -0.3055 0.3942 0.155 Uiso 1 1 calc R
H4C H 1.3881 -0.2120 0.3916 0.155 Uiso 1 1 calc R
C5 C 1.0425(5) 0.4067(3) 0.3793(3) 0.0884(12) Uani 1 1 d .
H5A H 1.1387 0.4060 0.3642 0.106 Uiso 1 1 calc R
C6 C 0.4788(5) 0.0749(3) 0.1456(3) 0.0943(14) Uani 1 1 d .
H6A H 0.3884 0.0559 0.1384 0.142 Uiso 1 1 calc R
H6B H 0.5430 0.0231 0.1868 0.142 Uiso 1 1 calc R
H6C H 0.5258 0.0855 0.0935 0.142 Uiso 1 1 calc R
C7 C 1.3597(5) -0.2295(4) 0.0680(3) 0.0927(13) Uani 1 1 d .
H7A H 1.4000 -0.2793 0.0391 0.139 Uiso 1 1 calc R
H7B H 1.4379 -0.2162 0.0976 0.139 Uiso 1 1 calc R
H7C H 1.3097 -0.1696 0.0284 0.139 Uiso 1 1 calc R
C8 C 0.3379(4) 0.2449(3) 0.1056(3) 0.0845(12) Uani 1 1 d .
H8A H 0.3100 0.3087 0.1179 0.127 Uiso 1 1 calc R
H8B H 0.2518 0.2199 0.1019 0.127 Uiso 1 1 calc R
H8C H 0.3847 0.2516 0.0534 0.127 Uiso 1 1 calc R
C9 C 0.9500(6) 0.4921(3) 0.3913(3) 0.0806(11) Uani 1 1 d .
C10 C 0.7561(4) 0.4105(2) 0.4247(2) 0.0696(9) Uani 1 1 d .
H10A H 0.6598 0.4120 0.4402 0.084 Uiso 1 1 calc R
C11 C 0.8097(5) 0.4949(2) 0.4139(3) 0.0827(12) Uani 1 1 d .
H11A H 0.7501 0.5533 0.4221 0.099 Uiso 1 1 calc R
C12 C 0.7925(4) -0.1046(4) 0.0733(3) 0.0841(12) Uani 1 1 d .
H12A H 0.7356 -0.1221 0.0336 0.126 Uiso 1 1 calc R
H12B H 0.7949 -0.0358 0.0540 0.126 Uiso 1 1 calc R
H12C H 0.7483 -0.1154 0.1263 0.126 Uiso 1 1 calc R
C13 C 0.7247(5) 0.4954(3) 0.1600(3) 0.0915(14) Uani 1 1 d .
H13A H 0.7590 0.4753 0.2176 0.137 Uiso 1 1 calc R
H13B H 0.6195 0.5050 0.1562 0.137 Uiso 1 1 calc R
H13C H 0.7508 0.5566 0.1334 0.137 Uiso 1 1 calc R
C14 C 0.9403(5) -0.2778(3) 0.1157(3) 0.0866(12) Uani 1 1 d .
H14A H 0.8810 -0.2949 0.0769 0.130 Uiso 1 1 calc R
H14B H 0.8965 -0.2862 0.1688 0.130 Uiso 1 1 calc R
H14C H 1.0375 -0.3204 0.1220 0.130 Uiso 1 1 calc R
C15 C 0.7417(5) 0.4464(3) 0.0240(2) 0.0790(11) Uani 1 1 d .
H15A H 0.6374 0.4519 0.0198 0.118 Uiso 1 1 calc R
H15B H 0.7915 0.3973 -0.0035 0.118 Uiso 1 1 calc R
H15C H 0.7626 0.5094 -0.0021 0.118 Uiso 1 1 calc R
C16 C 0.9885(4) 0.3226(3) 0.3903(3) 0.0737(10) Uani 1 1 d .
H16A H 1.0492 0.2645 0.3824 0.088 Uiso 1 1 calc R
C17 C 0.6974(4) -0.0754(2) 0.5016(2) 0.0614(8) Uani 1 1 d .
H17A H 0.6326 -0.0973 0.5407 0.074 Uiso 1 1 calc R
C18 C 0.9613(4) 0.4088(2) 0.1172(3) 0.0741(10) Uani 1 1 d .
H18A H 1.0012 0.3891 0.1738 0.111 Uiso 1 1 calc R
H18B H 0.9784 0.4726 0.0901 0.111 Uiso 1 1 calc R
H18C H 1.0082 0.3606 0.0881 0.111 Uiso 1 1 calc R
C19 C 1.0106(5) -0.1536(3) -0.0044(2) 0.0770(10) Uani 1 1 d .
H19A H 0.9474 -0.1705 -0.0414 0.116 Uiso 1 1 calc R
H19B H 1.1079 -0.1954 -0.0015 0.116 Uiso 1 1 calc R
H19C H 1.0145 -0.0853 -0.0251 0.116 Uiso 1 1 calc R
C20 C 0.4199(4) 0.4141(3) 0.1920(3) 0.0739(10) Uani 1 1 d .
H20A H 0.3419 0.4704 0.1667 0.111 Uiso 1 1 calc R
H20B H 0.4836 0.4333 0.2269 0.111 Uiso 1 1 calc R
H20C H 0.3787 0.3623 0.2250 0.111 Uiso 1 1 calc R
C21 C 0.8448(4) 0.3232(2) 0.41277(18) 0.0534(7) Uani 1 1 d .
C22 C 0.7596(4) -0.1332(2) 0.44973(19) 0.0579(7) Uani 1 1 d .
H22A H 0.7375 -0.1945 0.4543 0.069 Uiso 1 1 calc R
C23 C 1.4161(4) -0.2568(2) 0.2828(2) 0.0598(8) Uani 1 1 d .
C25 C 0.8551(3) -0.10070(19) 0.39054(17) 0.0481(6) Uani 1 1 d .
H25A H 0.8967 -0.1406 0.3559 0.058 Uiso 1 1 calc R
C26 C 0.7310(4) 0.0149(2) 0.49576(18) 0.0553(7) Uani 1 1 d .
H26A H 0.6885 0.0538 0.5310 0.066 Uiso 1 1 calc R
C27 C 0.9498(4) -0.1692(2) 0.08288(19) 0.0577(7) Uani 1 1 d .
C28 C 0.6281(4) 0.2486(2) 0.4175(2) 0.0590(7) Uani 1 1 d .
C29 C 0.8277(3) 0.04862(18) 0.43775(16) 0.0434(6) Uani 1 1 d .
C30 C 0.4452(3) 0.1725(2) 0.1751(2) 0.0543(7) Uani 1 1 d .
C31 C 0.7865(3) 0.2331(2) 0.42288(17) 0.0491(6) Uani 1 1 d .
C32 C 0.7957(3) 0.41508(18) 0.11673(18) 0.0487(6) Uani 1 1 d .
C33 C 0.9860(3) -0.06853(19) 0.18522(16) 0.0437(6) Uani 1 1 d .
H33A H 0.8905 -0.0309 0.1696 0.052 Uiso 1 1 calc R
C34 C 0.8722(3) 0.14174(19) 0.43232(16) 0.0462(6) Uani 1 1 d .
H34A H 0.9732 0.1368 0.4359 0.055 Uiso 1 1 calc R
C35 C 1.2694(3) -0.1877(2) 0.23969(17) 0.0482(6) Uani 1 1 d .
C36 C 1.1919(3) -0.1972(2) 0.17098(17) 0.0491(6) Uani 1 1 d .
C37 C 1.0656(3) -0.04879(17) 0.24693(15) 0.0397(5) Uani 1 1 d .
C38 C 0.7111(3) 0.12585(18) 0.22628(16) 0.0408(5) Uani 1 1 d .
H38A H 0.6956 0.0626 0.2482 0.049 Uiso 1 1 calc R
C39 C 1.0458(3) -0.1434(2) 0.14614(16) 0.0463(6) Uani 1 1 d .
C40 C 0.6190(3) 0.29713(18) 0.15828(15) 0.0398(5) Uani 1 1 d .
C41 C 0.8505(3) 0.14081(16) 0.23536(15) 0.0360(5) Uani 1 1 d .
C42 C 1.2039(3) -0.10889(19) 0.27362(17) 0.0450(6) Uani 1 1 d .
H42A H 1.2557 -0.0963 0.3160 0.054 Uiso 1 1 calc R
C43 C 0.5925(3) 0.20139(19) 0.18566(16) 0.0412(5) Uani 1 1 d .
C44 C 0.8894(3) -0.00906(17) 0.38252(15) 0.0376(5) Uani 1 1 d .
C45 C 0.8754(3) 0.23404(17) 0.19858(15) 0.0369(5) Uani 1 1 d .
H45A H 0.9706 0.2433 0.2006 0.044 Uiso 1 1 calc R
C46 C 0.7621(3) 0.31380(17) 0.15894(15) 0.0382(5) Uani 1 1 d .

loop_
_atom_site_aniso_label
_atom_site_aniso_U_11
_atom_site_aniso_U_22
_atom_site_aniso_U_33
_atom_site_aniso_U_23
_atom_site_aniso_U_13
_atom_site_aniso_U_12
N1 0.072(2) 0.075(2) 0.103(3) -0.0222(18) 0.0022(18) -0.0160(17)
N2 0.156(4) 0.064(2) 0.135(4) -0.020(2) 0.003(3) -0.057(3)
P1 0.0379(3) 0.0272(3) 0.0401(3) -0.0104(2) 0.0047(2) -0.0074(2)
O1 0.220(5) 0.0534(19) 0.232(5) -0.048(3) 0.013(4) -0.051(3)
O2 0.0789(15) 0.0610(13) 0.0676(13) -0.0384(11) 0.0288(12) -0.0142(11)
O3 0.0428(10) 0.0418(10) 0.0606(12) -0.0066(8) 0.0047(9) 0.0021(8)
O4 0.190(5) 0.118(4) 0.316(8) -0.063(4) 0.057(5) -0.106(4)
C1 0.060(3) 0.121(4) 0.177(6) 0.014(4) -0.006(3) -0.023(3)
C2 0.092(3) 0.199(6) 0.092(3) -0.039(3) 0.037(3) -0.095(4)
C3 0.123(4) 0.061(2) 0.129(4) -0.039(3) -0.019(3) 0.025(2)
C4 0.109(3) 0.096(3) 0.073(2) -0.021(2) -0.010(2) 0.039(3)
C5 0.093(3) 0.071(2) 0.114(3) -0.025(2) 0.021(3) -0.042(2)
C6 0.071(2) 0.071(2) 0.150(4) -0.040(3) -0.021(3) -0.023(2)
C7 0.091(3) 0.125(4) 0.077(3) -0.051(3) 0.044(2) -0.029(3)
C8 0.059(2) 0.083(3) 0.110(3) -0.022(2) -0.024(2) -0.0165(19)
C9 0.111(3) 0.0460(18) 0.091(3) -0.0160(17) -0.004(2) -0.033(2)
C10 0.081(2) 0.0420(16) 0.086(2) -0.0226(15) 0.0039(19) -0.0074(15)
C11 0.108(3) 0.0382(16) 0.101(3) -0.0219(17) -0.003(2) -0.0107(18)
C12 0.074(2) 0.106(3) 0.091(3) -0.053(2) -0.004(2) -0.028(2)
C13 0.108(3) 0.0451(18) 0.136(4) -0.037(2) 0.052(3) -0.032(2)
C14 0.117(3) 0.074(2) 0.091(3) -0.032(2) 0.019(2) -0.054(2)
C15 0.082(2) 0.069(2) 0.067(2) 0.0183(17) 0.0071(18) -0.0175(19)
C16 0.082(2) 0.0487(17) 0.098(3) -0.0256(18) 0.023(2) -0.0235(17)
C17 0.070(2) 0.0576(17) 0.0568(17) -0.0060(14) 0.0220(15) -0.0246(15)
C18 0.0601(19) 0.0488(17) 0.104(3) 0.0065(17) 0.0158(19) -0.0230(15)
C19 0.102(3) 0.094(3) 0.0501(17) -0.0290(18) 0.0114(18) -0.040(2)
C20 0.0577(19) 0.065(2) 0.099(3) -0.0305(19) 0.0252(19) -0.0022(16)
C21 0.0717(19) 0.0377(13) 0.0526(15) -0.0149(11) 0.0039(14) -0.0128(13)
C22 0.075(2) 0.0435(15) 0.0594(17) -0.0072(13) 0.0116(15) -0.0285(14)
C23 0.0565(17) 0.0478(16) 0.0700(19) -0.0203(14) 0.0100(15) 0.0036(13)
C25 0.0645(17) 0.0346(12) 0.0481(14) -0.0117(10) 0.0095(12) -0.0164(12)
C26 0.0666(19) 0.0517(16) 0.0497(15) -0.0164(12) 0.0172(14) -0.0145(14)
C27 0.072(2) 0.0606(18) 0.0540(16) -0.0272(14) 0.0132(14) -0.0294(15)
C28 0.066(2) 0.0447(15) 0.0663(19) -0.0166(13) 0.0042(15) -0.0102(14)
C29 0.0517(15) 0.0362(12) 0.0422(12) -0.0113(10) 0.0063(11) -0.0086(11)
C30 0.0402(14) 0.0573(17) 0.0688(18) -0.0129(14) 0.0052(13) -0.0215(13)
C31 0.0647(17) 0.0402(13) 0.0457(14) -0.0168(11) 0.0090(12) -0.0126(12)
C32 0.0493(15) 0.0308(12) 0.0606(16) -0.0009(11) 0.0157(13) -0.0106(11)
C33 0.0477(14) 0.0422(13) 0.0434(13) -0.0130(10) 0.0091(11) -0.0126(11)
C34 0.0585(16) 0.0400(13) 0.0451(13) -0.0181(11) 0.0093(12) -0.0137(12)
C35 0.0523(15) 0.0405(13) 0.0525(15) -0.0167(11) 0.0148(12) -0.0070(11)
C36 0.0620(17) 0.0406(13) 0.0515(14) -0.0216(11) 0.0219(13) -0.0148(12)
C37 0.0460(13) 0.0341(11) 0.0406(12) -0.0112(9) 0.0103(10) -0.0107(10)
C38 0.0433(13) 0.0334(11) 0.0469(13) -0.0072(10) 0.0070(11) -0.0143(10)
C39 0.0595(16) 0.0437(13) 0.0423(13) -0.0160(11) 0.0143(12) -0.0198(12)
C40 0.0389(13) 0.0355(12) 0.0419(12) -0.0070(10) 0.0047(10) -0.0053(10)
C41 0.0396(12) 0.0290(10) 0.0399(12) -0.0086(9) 0.0085(10) -0.0094(9)
C42 0.0477(14) 0.0399(13) 0.0487(14) -0.0168(11) 0.0065(11) -0.0069(11)
C43 0.0381(13) 0.0415(13) 0.0444(13) -0.0093(10) 0.0071(10) -0.0122(10)
C44 0.0446(13) 0.0299(11) 0.0381(11) -0.0084(9) 0.0032(10) -0.0088(10)
C45 0.0356(12) 0.0326(11) 0.0437(12) -0.0083(9) 0.0101(10) -0.0122(9)
C46 0.0421(13) 0.0307(11) 0.0416(12) -0.0078(9) 0.0107(10) -0.0096(10)

loop_
_atom_type_symbol
_atom_type_description
_atom_type_scat_dispersion_real
_atom_type_scat_dispersion_imag
_atom_type_scat_source
C C 0.0033 0.0016 'International Tables Vol C Tables 4.2.6.8 and 6.1.1.4'
H H 0.0000 0.0000 'International Tables Vol C Tables 4.2.6.8 and 6.1.1.4'
N N 0.0061 0.0033 'International Tables Vol C Tables 4.2.6.8 and 6.1.1.4'
O O 0.0106 0.0060 'International Tables Vol C Tables 4.2.6.8 and 6.1.1.4'
P P 0.1023 0.0942 'International Tables Vol C Tables 4.2.6.8 and 6.1.1.4'

loop_
_geom_angle_atom_site_label_1
_geom_angle_atom_site_label_2
_geom_angle_atom_site_label_3
_geom_angle
O1 N2 O4 123.1(5)
O1 N2 C9 119.7(5)
O4 N2 C9 117.2(5)
C37 P1 C44 103.24(11)
C37 P1 C41 106.86(11)
C44 P1 C41 98.15(11)
C36 O2 C7 114.1(3)
C40 O3 C20 114.2(2)
C16 C5 C9 118.3(4)
C11 C9 C5 122.1(3)
C11 C9 N2 118.5(4)
C5 C9 N2 119.4(5)
C11 C10 C21 120.5(4)
C9 C11 C10 119.4(3)
C5 C16 C21 121.1(3)
C22 C17 C26 120.0(3)
C10 C21 C16 118.6(3)
C10 C21 C31 120.5(3)
C16 C21 C31 120.9(3)
C17 C22 C25 120.4(3)
C1 C23 C4 108.5(4)
C1 C23 C3 110.3(4)
C4 C23 C3 104.1(3)
C1 C23 C35 111.2(3)
C4 C23 C35 108.6(3)
C3 C23 C35 113.8(3)
C22 C25 C44 120.8(2)
C17 C26 C29 120.7(3)
C12 C27 C19 106.9(3)
C12 C27 C14 107.5(3)
C19 C27 C14 109.9(3)
C12 C27 C39 111.3(2)
C19 C27 C39 112.5(3)
C14 C27 C39 108.6(3)
N1 C28 C31 177.2(3)
C26 C29 C44 119.8(2)
C26 C29 C34 122.5(2)
C44 C29 C34 117.7(2)
C2 C30 C8 111.2(4)
C2 C30 C43 110.1(3)
C8 C30 C43 115.1(3)
C2 C30 C6 109.0(4)
C8 C30 C6 102.8(3)
C43 C30 C6 108.2(2)
C34 C31 C28 120.1(3)
C34 C31 C21 123.5(3)
C28 C31 C21 116.4(2)
C13 C32 C18 107.8(3)
C13 C32 C15 110.1(3)
C18 C32 C15 105.8(3)
C13 C32 C46 111.8(2)
C18 C32 C46 111.5(2)
C15 C32 C46 109.6(3)
C37 C33 C39 121.5(3)
C31 C34 C29 128.4(3)
C42 C35 C36 115.8(3)
C42 C35 C23 117.3(3)
C36 C35 C23 126.9(2)
O2 C36 C35 119.8(3)
O2 C36 C39 117.4(3)
C35 C36 C39 122.8(2)
C42 C37 C33 119.0(2)
C42 C37 P1 115.17(19)
C33 C37 P1 125.8(2)
C41 C38 C43 122.9(2)
C33 C39 C36 117.2(2)
C33 C39 C27 120.1(3)
C36 C39 C27 122.6(2)
O3 C40 C43 119.9(2)
O3 C40 C46 117.9(2)
C43 C40 C46 122.2(2)
C38 C41 C45 118.5(2)
C38 C41 P1 123.51(18)
C45 C41 P1 117.75(18)
C37 C42 C35 122.9(3)
C38 C43 C40 116.4(2)
C38 C43 C30 117.3(2)
C40 C43 C30 126.3(2)
C25 C44 C29 118.3(2)
C25 C44 P1 125.46(19)
C29 C44 P1 116.19(18)
C46 C45 C41 122.0(2)
C45 C46 C40 117.3(2)
C45 C46 C32 120.1(2)
C40 C46 C32 122.6(2)

loop_
_geom_bond_atom_site_label_1
_geom_bond_atom_site_label_2
_geom_bond_distance
N1 C28 1.149(4)
N2 O1 1.183(6)
N2 O4 1.209(7)
N2 C9 1.471(5)
P1 C37 1.824(2)
P1 C44 1.837(2)
P1 C41 1.840(2)
O2 C36 1.389(3)
O2 C7 1.434(4)
O3 C40 1.388(3)
O3 C20 1.429(4)
C1 C23 1.501(6)
C2 C30 1.503(5)
C3 C23 1.525(5)
C4 C23 1.524(5)
C5 C16 1.377(5)
C5 C9 1.382(6)
C6 C30 1.555(5)
C8 C30 1.532(5)
C9 C11 1.355(6)
C10 C11 1.381(5)
C10 C21 1.389(4)
C12 C27 1.531(5)
C13 C32 1.525(4)
C14 C27 1.534(5)
C15 C32 1.542(5)
C16 C21 1.389(5)
C17 C22 1.373(4)
C17 C26 1.376(4)
C18 C32 1.528(4)
C19 C27 1.534(4)
C21 C31 1.480(4)
C22 C25 1.388(4)
C23 C35 1.550(4)
C25 C44 1.392(3)
C26 C29 1.390(4)
C27 C39 1.546(4)
C28 C31 1.444(5)
C29 C44 1.414(3)
C29 C34 1.464(4)
C30 C43 1.545(4)
C31 C34 1.338(4)
C32 C46 1.543(3)
C33 C37 1.386(4)
C33 C39 1.393(4)
C35 C42 1.397(3)
C35 C36 1.403(4)
C36 C39 1.411(4)
C37 C42 1.382(4)
C38 C41 1.381(3)
C38 C43 1.394(4)
C40 C43 1.408(3)
C40 C46 1.410(4)
C41 C45 1.391(3)
C45 C46 1.390(3)
